data_1100870
loop_
_publ_author_name
'Ruiz, J.'
'Quesada, R.'
'Vivanco, M.'
'Castellano, E. E.'
'Piro, O. E.'

_publ_section_title
;
 Stepwise Formation of \s-Alkynyl, Vinylidene, and Vinylphosphonium
 Complexes of Manganese(I)
;
_journal_issue 10
_journal_name_full Organometallics
_journal_page_first 2542
_journal_page_last 2545
_journal_paper_doi 10.1021/om050146c
_journal_volume 24
_journal_year 2005
_chemical_formula_sum 'C32 H26 B F4 Mn O5 P2'
_chemical_formula_weight 694.22
_chemical_name_systematic
'fac-[tricarbonyl(2-methoxycarbonylvinyliden(diphenylphosphanylmethyl)diphenylphosphorane)maganese(I)] tetrafluoroborate'
_space_group_IT_number 14
_symmetry_cell_setting monoclinic
_symmetry_space_group_name_Hall '-P 2ybc'
_symmetry_space_group_name_H-M 'P 1 21/c 1'
_atom_sites_solution_hydrogens geom
_atom_sites_solution_primary direct
_atom_sites_solution_secondary difmap
_cell_angle_alpha 90.00
_cell_angle_beta 95.650(1)
_cell_angle_gamma 90.00
_cell_formula_units_Z 4
_cell_length_a 10.2407(2)
_cell_length_b 16.6566(4)
_cell_length_c 18.3683(4)
_cell_measurement_reflns_used 22022
_cell_measurement_temperature 100(2)
_cell_measurement_theta_max 25.00
_cell_measurement_theta_min 1.65
_cell_volume 3118.0(1)
_diffrn_ambient_temperature 100(2)
_diffrn_detector_area_resol_mean 9
_diffrn_measurement_device_type KappaCCD
_diffrn_measurement_method 'CCD with \f and \w scans'
_diffrn_radiation_monochromator graphite
_diffrn_radiation_source 'fine-focus sealed tube'
_diffrn_radiation_type MoK\a
_diffrn_radiation_wavelength 0.71073
_diffrn_reflns_av_R_equivalents 0.0685
_diffrn_reflns_av_sigmaI/netI 0.0517
_diffrn_reflns_limit_h_max 12
_diffrn_reflns_limit_h_min -11
_diffrn_reflns_limit_k_max 19
_diffrn_reflns_limit_k_min -19
_diffrn_reflns_limit_l_max 21
_diffrn_reflns_limit_l_min -21
_diffrn_reflns_number 22022
_diffrn_reflns_theta_max 25.00
_diffrn_reflns_theta_min 1.65
_diffrn_standards_decay_% 0
_exptl_absorpt_coefficient_mu 0.590
_exptl_absorpt_correction_T_max 0.849
_exptl_absorpt_correction_T_min 0.617
_exptl_absorpt_correction_type multi-scan
_exptl_crystal_colour orange
_exptl_crystal_density_diffrn 1.479
_exptl_crystal_density_method 'not measured'
_exptl_crystal_description fragment
_exptl_crystal_F_000 1416
_exptl_crystal_size_max 0.44
_exptl_crystal_size_mid 0.24
_exptl_crystal_size_min 0.20
_refine_ls_extinction_coef 0.0047(7)
_refine_ls_extinction_expression Fc^*^=kFc[1+0.001xFc^2^\l^3^/sin(2\q)]^-1/4^
_refine_ls_extinction_method SHELXL
_refine_ls_goodness_of_fit_ref 1.045
_refine_ls_hydrogen_treatment constr
_refine_ls_matrix_type full
_refine_ls_number_parameters 408
_refine_ls_number_reflns 5480
_refine_ls_number_restraints 0
_refine_ls_restrained_S_all 1.045
_refine_ls_R_factor_all 0.0472
_refine_ls_R_factor_gt 0.0373
_refine_ls_shift/su_max 0.010
_refine_ls_shift/su_mean 0.001
_refine_ls_structure_factor_coef Fsqd
_refine_ls_weighting_details 'w=1/[\s^2^(Fo^2^)+(0.0461P)^2^+2.0141P] where P=(Fo^2^+2Fc^2^)/3'
_refine_ls_weighting_scheme calc
_refine_ls_wR_factor_gt 0.0945
_refine_ls_wR_factor_ref 0.1010
_reflns_number_gt 4655
_reflns_number_total 5480
_reflns_threshold_expression >2\s(I)
_cod_depositor_comments
;
The following automatic conversions were performed:

'_refine_ls_weighting_scheme' value 'calc
w=1/[\s^2^(Fo^2^)+(0.0461P)^2^+2.0141P] where P=(Fo^2^+2Fc^2^)/3' was
changed to 'calc'. New tag '_refine_ls_weighting_details' was
created. The value of the new tag was set to
'w=1/[\s^2^(Fo^2^)+(0.0461P)^2^+2.0141P] where P=(Fo^2^+2Fc^2^)/3'.

Automatic conversion script
Id: cif_fix_values 3143 2015-03-26 13:38:13Z robertas 
;
_cod_original_sg_symbol_H-M P2~1~/c
_cod_database_code 1100870

loop_
_symmetry_equiv_pos_as_xyz
'x, y, z'
'-x, y+1/2, -z+1/2'
'-x, -y, -z'
'x, -y-1/2, z-1/2'

loop_
_atom_site_label
_atom_site_type_symbol
_atom_site_fract_x
_atom_site_fract_y
_atom_site_fract_z
_atom_site_U_iso_or_equiv
_atom_site_adp_type
_atom_site_occupancy
_atom_site_calc_flag
_atom_site_refinement_flags
_atom_site_disorder_assembly
_atom_site_disorder_group
Mn Mn 0.93171(3) 0.181639(19) 0.221905(17) 0.01814(12) Uani 1 d . . .
P1 P 0.85675(5) 0.21032(3) 0.33392(3) 0.01820(15) Uani 1 d . . .
P2 P 0.66605(5) 0.09088(3) 0.26595(3) 0.01868(15) Uani 1 d . . .
B B 0.3918(3) 0.23558(19) 0.39605(16) 0.0302(6) Uani 1 d . . .
F1 F 0.49390(16) 0.22549(12) 0.45046(8) 0.0519(5) Uani 1 d . . .
F2 F 0.43176(17) 0.28708(12) 0.34391(11) 0.0606(5) Uani 1 d . . .
F3 F 0.36634(19) 0.16121(12) 0.36386(12) 0.0662(6) Uani 1 d . . .
F4 F 0.28007(15) 0.26384(12) 0.42347(10) 0.0544(5) Uani 1 d . . .
O1 O 0.72166(17) 0.29027(11) 0.16291(10) 0.0325(4) Uani 1 d . . .
O2 O 1.12908(18) 0.31370(11) 0.22474(11) 0.0368(4) Uani 1 d . . .
O3 O 0.9473(2) 0.14554(13) 0.06452(10) 0.0446(5) Uani 1 d . . .
O4 O 1.08137(14) 0.09876(9) 0.25177(8) 0.0208(3) Uani 1 d . . .
O5 O 1.12072(14) -0.02942(9) 0.28548(8) 0.0228(3) Uani 1 d . . .
C1 C 0.8043(2) 0.24757(14) 0.18727(12) 0.0230(5) Uani 1 d . . .
C2 C 1.0531(2) 0.26297(14) 0.22409(12) 0.0244(5) Uani 1 d . . .
C3 C 0.9470(2) 0.15711(14) 0.12572(13) 0.0262(5) Uani 1 d . . .
C4 C 1.0416(2) 0.03060(13) 0.26513(11) 0.0198(5) Uani 1 d . . .
C5 C 1.2601(2) -0.01051(15) 0.29511(14) 0.0284(5) Uani 1 d . . .
H5A H 1.3095 -0.0581 0.3130 0.043 Uiso 1 calc R . .
H5B H 1.2755 0.0332 0.3307 0.043 Uiso 1 calc R . .
H5C H 1.2891 0.0062 0.2481 0.043 Uiso 1 calc R . .
C6 C 0.9012(2) 0.01577(13) 0.26313(11) 0.0202(5) Uani 1 d . . .
H6 H 0.8644 -0.0345 0.2747 0.024 Uiso 1 calc R . .
C7 C 0.8297(2) 0.08106(13) 0.24312(11) 0.0191(5) Uani 1 d . . .
C8 C 0.6810(2) 0.18078(13) 0.32201(12) 0.0201(5) Uani 1 d . . .
H8A H 0.6491 0.1701 0.3702 0.024 Uiso 1 calc R . .
H8B H 0.6276 0.2246 0.2979 0.024 Uiso 1 calc R . .
C111 C 0.9247(2) 0.15961(14) 0.41680(12) 0.0229(5) Uani 1 d . . .
C112 C 1.0557(2) 0.13675(16) 0.42124(13) 0.0295(5) Uani 1 d . . .
H112 H 1.1044 0.1436 0.3802 0.035 Uiso 1 calc R . .
C113 C 1.1154(3) 0.10396(19) 0.48530(15) 0.0430(7) Uani 1 d . . .
H113 H 1.2054 0.0891 0.4884 0.052 Uiso 1 calc R . .
C114 C 1.0446(3) 0.09278(19) 0.54475(15) 0.0480(8) Uani 1 d . . .
H114 H 1.0853 0.0688 0.5882 0.058 Uiso 1 calc R . .
C115 C 0.9152(3) 0.11625(18) 0.54122(14) 0.0426(7) Uani 1 d . . .
H115 H 0.8674 0.1091 0.5825 0.051 Uiso 1 calc R . .
C116 C 0.8539(3) 0.15029(15) 0.47768(13) 0.0305(6) Uani 1 d . . .
H116 H 0.7649 0.1670 0.4756 0.037 Uiso 1 calc R . .
C121 C 0.8541(2) 0.31486(13) 0.36354(12) 0.0209(5) Uani 1 d . . .
C122 C 0.9758(2) 0.35225(14) 0.37964(12) 0.0236(5) Uani 1 d . . .
H122 H 1.0545 0.3236 0.3743 0.028 Uiso 1 calc R . .
C123 C 0.9811(2) 0.43139(15) 0.40344(12) 0.0269(5) Uani 1 d . . .
H123 H 1.0638 0.4567 0.4146 0.032 Uiso 1 calc R . .
C124 C 0.8667(2) 0.47390(15) 0.41099(13) 0.0297(6) Uani 1 d . . .
H124 H 0.8710 0.5281 0.4270 0.036 Uiso 1 calc R . .
C125 C 0.7465(3) 0.43693(15) 0.39507(14) 0.0315(6) Uani 1 d . . .
H125 H 0.6682 0.4660 0.4003 0.038 Uiso 1 calc R . .
C126 C 0.7392(2) 0.35751(14) 0.37143(13) 0.0277(5) Uani 1 d . . .
H126 H 0.6562 0.3325 0.3607 0.033 Uiso 1 calc R . .
C211 C 0.5556(2) 0.10817(13) 0.18566(12) 0.0213(5) Uani 1 d . . .
C212 C 0.4302(2) 0.13814(14) 0.19287(13) 0.0252(5) Uani 1 d . . .
H212 H 0.4038 0.1490 0.2400 0.030 Uiso 1 calc R . .
C213 C 0.3449(2) 0.15195(15) 0.13128(15) 0.0328(6) Uani 1 d . . .
H213 H 0.2594 0.1722 0.1361 0.039 Uiso 1 calc R . .
C214 C 0.3832(3) 0.13639(17) 0.06245(15) 0.0377(6) Uani 1 d . . .
H214 H 0.3244 0.1464 0.0202 0.045 Uiso 1 calc R . .
C215 C 0.5073(3) 0.10622(18) 0.05518(14) 0.0395(7) Uani 1 d . . .
H215 H 0.5330 0.0953 0.0079 0.047 Uiso 1 calc R . .
C216 C 0.5938(2) 0.09187(16) 0.11638(13) 0.0309(6) Uani 1 d . . .
H216 H 0.6788 0.0710 0.1113 0.037 Uiso 1 calc R . .
C221 C 0.6121(2) 0.00610(14) 0.31530(12) 0.0208(5) Uani 1 d . . .
C222 C 0.5938(2) 0.00841(15) 0.38952(13) 0.0265(5) Uani 1 d . . .
H222 H 0.6013 0.0578 0.4155 0.032 Uiso 1 calc R . .
C223 C 0.5645(2) -0.06166(15) 0.42519(13) 0.0285(5) Uani 1 d . . .
H223 H 0.5513 -0.0600 0.4756 0.034 Uiso 1 calc R . .
C224 C 0.5543(2) -0.13398(15) 0.38811(14) 0.0280(5) Uani 1 d . . .
H224 H 0.5356 -0.1818 0.4132 0.034 Uiso 1 calc R . .
C225 C 0.5715(2) -0.13657(15) 0.31415(14) 0.0270(5) Uani 1 d . . .
H225 H 0.5641 -0.1862 0.2886 0.032 Uiso 1 calc R . .
C226 C 0.5995(2) -0.06695(14) 0.27762(13) 0.0239(5) Uani 1 d . . .
H226 H 0.6101 -0.0687 0.2269 0.029 Uiso 1 calc R . .

loop_
_atom_site_aniso_label
_atom_site_aniso_U_11
_atom_site_aniso_U_22
_atom_site_aniso_U_33
_atom_site_aniso_U_23
_atom_site_aniso_U_13
_atom_site_aniso_U_12
Mn 0.0198(2) 0.0142(2) 0.0209(2) 0.00117(13) 0.00428(14) 0.00124(13)
P1 0.0197(3) 0.0143(3) 0.0209(3) -0.0007(2) 0.0038(2) -0.0011(2)
P2 0.0181(3) 0.0155(3) 0.0227(3) -0.0008(2) 0.0032(2) 0.0000(2)
B 0.0285(14) 0.0331(16) 0.0303(14) -0.0094(12) 0.0086(12) -0.0049(12)
F1 0.0426(9) 0.0822(14) 0.0314(8) -0.0029(8) 0.0068(7) 0.0086(9)
F2 0.0403(10) 0.0620(12) 0.0805(13) 0.0357(11) 0.0107(9) 0.0079(9)
F3 0.0628(12) 0.0566(12) 0.0827(14) -0.0410(11) 0.0246(10) -0.0173(10)
F4 0.0296(8) 0.0734(13) 0.0618(11) -0.0362(10) 0.0131(8) -0.0045(8)
O1 0.0301(9) 0.0263(10) 0.0409(10) 0.0061(8) 0.0028(8) 0.0094(8)
O2 0.0353(10) 0.0241(10) 0.0524(12) -0.0002(8) 0.0110(9) -0.0099(8)
O3 0.0644(13) 0.0454(12) 0.0251(10) -0.0026(8) 0.0098(9) 0.0158(10)
O4 0.0208(8) 0.0165(8) 0.0255(8) 0.0011(6) 0.0048(6) -0.0011(6)
O5 0.0205(8) 0.0166(8) 0.0312(8) 0.0032(7) 0.0024(6) 0.0023(6)
C1 0.0255(12) 0.0190(12) 0.0258(11) -0.0014(9) 0.0092(10) -0.0027(10)
C2 0.0266(12) 0.0216(13) 0.0257(12) 0.0005(9) 0.0057(10) 0.0053(10)
C3 0.0297(12) 0.0188(12) 0.0305(13) 0.0018(10) 0.0051(10) 0.0046(10)
C4 0.0234(11) 0.0177(12) 0.0186(10) -0.0019(9) 0.0041(9) 0.0031(9)
C5 0.0182(11) 0.0235(13) 0.0428(14) 0.0035(11) 0.0002(10) 0.0012(9)
C6 0.0223(11) 0.0172(11) 0.0217(11) -0.0004(9) 0.0045(9) -0.0019(9)
C7 0.0209(11) 0.0180(11) 0.0190(10) -0.0023(9) 0.0043(9) -0.0011(9)
C8 0.0198(11) 0.0152(11) 0.0259(11) -0.0010(9) 0.0053(9) 0.0002(8)
C111 0.0285(12) 0.0165(11) 0.0236(11) -0.0007(9) 0.0026(9) -0.0029(9)
C112 0.0293(13) 0.0323(14) 0.0263(12) -0.0028(10) -0.0003(10) 0.0024(11)
C113 0.0396(16) 0.0535(19) 0.0335(14) 0.0008(13) -0.0077(12) 0.0132(14)
C114 0.068(2) 0.0485(19) 0.0254(14) 0.0072(13) -0.0053(14) 0.0143(16)
C115 0.068(2) 0.0359(16) 0.0250(13) 0.0055(12) 0.0109(13) -0.0018(14)
C116 0.0380(14) 0.0278(14) 0.0265(12) -0.0004(10) 0.0081(11) -0.0002(11)
C121 0.0286(12) 0.0162(11) 0.0183(10) -0.0005(9) 0.0048(9) -0.0012(9)
C122 0.0257(12) 0.0227(12) 0.0225(11) -0.0019(9) 0.0028(9) -0.0021(10)
C123 0.0329(13) 0.0239(13) 0.0235(11) -0.0011(10) 0.0002(10) -0.0090(10)
C124 0.0427(15) 0.0180(12) 0.0291(12) -0.0026(10) 0.0075(11) -0.0040(11)
C125 0.0351(14) 0.0201(13) 0.0407(14) -0.0053(11) 0.0109(11) 0.0032(10)
C126 0.0284(13) 0.0192(12) 0.0365(13) -0.0016(10) 0.0078(10) -0.0023(10)
C211 0.0232(11) 0.0156(11) 0.0248(11) 0.0004(9) 0.0015(9) -0.0040(9)
C212 0.0253(12) 0.0180(12) 0.0319(12) -0.0016(10) 0.0015(10) -0.0006(9)
C213 0.0282(13) 0.0220(13) 0.0466(15) 0.0048(11) -0.0050(11) 0.0008(10)
C214 0.0407(15) 0.0302(15) 0.0389(15) 0.0144(12) -0.0124(12) -0.0106(12)
C215 0.0473(17) 0.0461(17) 0.0248(13) 0.0044(12) 0.0021(12) -0.0157(13)
C216 0.0282(13) 0.0354(15) 0.0296(13) -0.0026(11) 0.0050(10) -0.0052(11)
C221 0.0159(10) 0.0197(12) 0.0268(11) 0.0021(9) 0.0018(9) 0.0003(9)
C222 0.0272(12) 0.0243(13) 0.0285(12) -0.0016(10) 0.0054(10) -0.0042(10)
C223 0.0273(12) 0.0313(14) 0.0272(12) 0.0042(10) 0.0041(10) -0.0021(10)
C224 0.0200(11) 0.0261(13) 0.0377(13) 0.0092(11) 0.0017(10) -0.0012(10)
C225 0.0226(12) 0.0184(12) 0.0397(14) 0.0007(10) 0.0023(10) -0.0012(9)
C226 0.0228(11) 0.0199(12) 0.0293(12) -0.0002(10) 0.0036(10) -0.0007(9)

loop_
_atom_type_symbol
_atom_type_description
_atom_type_scat_dispersion_real
_atom_type_scat_dispersion_imag
_atom_type_scat_source
C C 0.0033 0.0016 'International Tables Vol C Tables 4.2.6.8 and 6.1.1.4'
H H 0.0000 0.0000 'International Tables Vol C Tables 4.2.6.8 and 6.1.1.4'
O O 0.0106 0.0060 'International Tables Vol C Tables 4.2.6.8 and 6.1.1.4'
Mn Mn 0.3368 0.7283 'International Tables Vol C Tables 4.2.6.8 and 6.1.1.4'
P P 0.1023 0.0942 'International Tables Vol C Tables 4.2.6.8 and 6.1.1.4'
F F 0.0171 0.0103 'International Tables Vol C Tables 4.2.6.8 and 6.1.1.4'
B B 0.0013 0.0007 'International Tables Vol C Tables 4.2.6.8 and 6.1.1.4'
